data_7715425
loop_
_publ_author_name
'Xu, Jing'
'Li, Bin'
'Zhang, Xiu-Du'
'Wu, Dong'
'Zhao, Jiang-Lin'
'Chen, Kai'

_publ_section_title
;
 Selective removal of Cr<sub>2</sub>O<sub>7</sub><sup>2-</sup> in aqueous
 solution by nonporous pure crystals of cucurbit[6]uril.
;
_journal_issue 14
_journal_name_full 'Dalton transactions (Cambridge, England : 2003)'
_journal_page_first 6168
_journal_page_last 6172
_journal_paper_doi 10.1039/d4dt00611a
_journal_volume 53
_journal_year 2024
_chemical_formula_sum 'C36 H54 Cr2 N24 O27'
_chemical_formula_weight 1359.03
_space_group_crystal_system orthorhombic
_space_group_IT_number 58
_space_group_name_Hall '-P 2 2n'
_space_group_name_H-M_alt 'P n n m'
_atom_sites_solution_hydrogens mixed
_audit_creation_method SHELXL-2018/3
_audit_update_record
;
2023-09-19 deposited with the CCDC.	2024-03-07 downloaded from the CCDC.
;
_cell_angle_alpha 90
_cell_angle_beta 90
_cell_angle_gamma 90
_cell_formula_units_Z 2
_cell_length_a 15.901(2)
_cell_length_b 11.616(2)
_cell_length_c 15.297(3)
_cell_measurement_reflns_used 2896
_cell_measurement_temperature 293(2)
_cell_measurement_theta_max 42.23
_cell_measurement_theta_min 3.49
_cell_volume 2825.4(8)
_computing_cell_refinement 'Bruker SAINT'
_computing_data_collection 'Bruker APEX2'
_computing_data_reduction 'Bruker SAINT'
_computing_molecular_graphics 'Bruker SHELXTL'
_computing_publication_material 'Bruker SHELXTL'
_computing_structure_refinement 'SHELXL-2018/3 (Sheldrick, 2018)'
_computing_structure_solution 'SHELXT 2014/5 (Sheldrick, 2014)'
_diffrn_ambient_temperature 293(2)
_diffrn_measured_fraction_theta_full 0.992
_diffrn_measured_fraction_theta_max 0.986
_diffrn_measurement_device_type 'Bruker APEX-II CCD'
_diffrn_measurement_method '\f and \w scans'
_diffrn_radiation_type GaK\a
_diffrn_radiation_wavelength 1.34139
_diffrn_reflns_av_R_equivalents 0.0989
_diffrn_reflns_av_unetI/netI 0.0984
_diffrn_reflns_Laue_measured_fraction_full 0.992
_diffrn_reflns_Laue_measured_fraction_max 0.986
_diffrn_reflns_limit_h_max 17
_diffrn_reflns_limit_h_min -19
_diffrn_reflns_limit_k_max 13
_diffrn_reflns_limit_k_min -13
_diffrn_reflns_limit_l_max 11
_diffrn_reflns_limit_l_min -18
_diffrn_reflns_number 9527
_diffrn_reflns_point_group_measured_fraction_full 0.992
_diffrn_reflns_point_group_measured_fraction_max 0.986
_diffrn_reflns_theta_full 53.594
_diffrn_reflns_theta_max 54.006
_diffrn_reflns_theta_min 4.100
_exptl_absorpt_coefficient_mu 2.796
_exptl_absorpt_correction_type none
_exptl_crystal_colour yellow
_exptl_crystal_density_diffrn 1.597
_exptl_crystal_description needle
_exptl_crystal_F_000 1404
_refine_diff_density_max 0.844
_refine_diff_density_min -0.590
_refine_diff_density_rms 0.122
_refine_ls_extinction_method none
_refine_ls_goodness_of_fit_ref 1.115
_refine_ls_hydrogen_treatment constr
_refine_ls_matrix_type full
_refine_ls_number_parameters 261
_refine_ls_number_reflns 2665
_refine_ls_number_restraints 60
_refine_ls_restrained_S_all 1.121
_refine_ls_R_factor_all 0.1740
_refine_ls_R_factor_gt 0.1063
_refine_ls_shift/su_max 0.000
_refine_ls_shift/su_mean 0.000
_refine_ls_structure_factor_coef Fsqd
_refine_ls_weighting_details 'w=1/[\s^2^(Fo^2^)+(0.0616P)^2^+10.5044P] where P=(Fo^2^+2Fc^2^)/3'
_refine_ls_weighting_scheme calc
_refine_ls_wR_factor_gt 0.2534
_refine_ls_wR_factor_ref 0.2850
_reflns_Friedel_coverage 0.000
_reflns_number_gt 1297
_reflns_number_total 2665
_reflns_threshold_expression 'I > 2\s(I)'
_cod_data_source_file d4dt00611a2.cif
_cod_data_source_block a_a_sq
_cod_depositor_comments 'Adding full bibliography for 7715425.cif.'
_cod_original_cell_volume 2825.5(8)
_cod_database_code 7715425
_shelx_shelxl_version_number 2018/3
_shelx_space_group_comment
;
The symmetry employed for this shelxl refinement is uniquely defined
by the following loop, which should always be used as a source of
symmetry information in preference to the above space-group names.
They are only intended as comments.
;

loop_
_space_group_symop_operation_xyz
'x, y, z'
'-x, -y, z'
'-x+1/2, y+1/2, -z+1/2'
'x+1/2, -y+1/2, -z+1/2'
'-x, -y, -z'
'x, y, -z'
'x-1/2, -y-1/2, z-1/2'
'-x-1/2, y-1/2, z-1/2'

loop_
_atom_site_label
_atom_site_type_symbol
_atom_site_fract_x
_atom_site_fract_y
_atom_site_fract_z
_atom_site_U_iso_or_equiv
_atom_site_adp_type
_atom_site_occupancy
_atom_site_site_symmetry_order
_atom_site_calc_flag
_atom_site_refinement_flags_posn
_atom_site_refinement_flags_adp
_atom_site_refinement_flags_occupancy
_atom_site_disorder_assembly
_atom_site_disorder_group
O2 O 0.7661(4) 1.1625(5) 0.3796(4) 0.0842(17) Uani 1 1 d . . . A 6
O3 O 1.0688(4) 0.7571(5) 0.2677(4) 0.0862(17) Uani 1 1 d . . . A 6
O1 O 0.8937(4) 0.6693(5) 0.3871(4) 0.0884(18) Uani 1 1 d . . . A 6
N6 N 1.0929(4) 0.9336(5) 0.2050(4) 0.0653(16) Uani 1 1 d . . . A 6
N5 N 0.9615(4) 0.8693(5) 0.2139(4) 0.0647(16) Uani 1 1 d . . . A 6
N2 N 0.8404(4) 0.8068(5) 0.2941(4) 0.0662(17) Uani 1 1 d . . . A 6
N3 N 0.7313(4) 0.9764(5) 0.4211(4) 0.0680(17) Uani 1 1 d . . . A 6
N4 N 0.7868(4) 1.0047(5) 0.2895(4) 0.0654(16) Uani 1 1 d . . . A 6
N1 N 0.7766(5) 0.7753(5) 0.4214(4) 0.0710(18) Uani 1 1 d . . . A 6
C8 C 1.0436(5) 0.8446(6) 0.2327(5) 0.065(2) Uani 1 1 d . . . A 6
C4 C 0.7675(5) 0.8828(6) 0.2905(5) 0.065(2) Uani 1 1 d . . . A 6
H4 H 0.729528 0.861698 0.242628 0.078 Uiso 1 1 calc R U . A 6
C6 C 0.7614(5) 1.0583(7) 0.3647(5) 0.067(2) Uani 1 1 d . . . A 6
C3 C 0.8437(5) 0.7454(7) 0.3694(5) 0.067(2) Uani 1 1 d . . . A 6
C9 C 1.0462(5) 1.0238(6) 0.1610(5) 0.066(2) Uani 1 1 d . . . A 6
H9 H 1.067209 1.038765 0.101834 0.079 Uiso 1 1 calc R U . A 6
C10 C 1.1835(5) 0.9334(7) 0.2159(5) 0.071(2) Uani 1 1 d . . . A 6
H10A H 1.202453 0.854229 0.220647 0.085 Uiso 1 1 calc R U . A 6
H10B H 1.208900 0.965818 0.163722 0.085 Uiso 1 1 calc R U . A 6
C7 C 0.8955(5) 0.7866(6) 0.2216(5) 0.067(2) Uani 1 1 d . . . A 6
H7A H 0.920289 0.710654 0.227788 0.081 Uiso 1 1 calc R U . A 6
H7B H 0.862729 0.786890 0.168185 0.081 Uiso 1 1 calc R U . A 6
C5 C 0.7255(5) 0.8635(6) 0.3814(5) 0.068(2) Uani 1 1 d . . . A 6
H5 H 0.666898 0.838658 0.375389 0.081 Uiso 1 1 calc R U . A 6
C2 C 0.6867(8) 1.0083(11) 0.500000 0.078(3) Uani 1 2 d S T P A 6
H2A H 0.677656 1.090926 0.500000 0.094 Uiso 1 2 calc R U P A 6
H2B H 0.631972 0.971348 0.500001 0.094 Uiso 1 2 calc R U P A 6
C1 C 0.7558(9) 0.7142(9) 0.500000 0.079(4) Uani 1 2 d S T P A 6
H1A H 0.785256 0.641115 0.500001 0.094 Uiso 1 2 calc R U P A 6
H1B H 0.695969 0.698029 0.499999 0.094 Uiso 1 2 calc R U P A 6
Cr1 Cr 0.5037(2) 0.2363(3) 0.500000 0.0621(9) Uani 0.5 2 d S T P B 6
Cr2 Cr 0.500000 0.000000 0.3461(3) 0.0843(13) Uani 0.5 2 d S T P B 6
O6 O 0.5971(9) 0.2857(13) 0.500000 0.073(4) Uani 0.5 2 d S TU P B 6
O8 O 0.5765(15) -0.002(2) 0.2712(15) 0.053(6) Uani 0.25 1 d . U P B 6
O5 O 0.4463(12) 0.3360(16) 0.500000 0.098(5) Uani 0.5 2 d S TU P B 6
O9 O 0.4127(16) -0.015(2) 0.2980(16) 0.060(7) Uani 0.25 1 d . U P B 6
O7 O 0.5015(17) 0.083(3) 0.4146(17) 0.090(7) Uani 0.25 1 d . U P B 6
O14 O 0.9910(8) 0.6011(13) 0.500000 0.179(6) Uani 1 2 d S TU P C 6
H14A H 1.005027 0.528242 0.500000 0.215 Uiso 0.5 2 d R U P C 6
H14B H 0.938096 0.611401 0.500000 0.215 Uiso 0.5 2 d R U P C 6
H14C H 1.017228 0.638920 0.459339 0.215 Uiso 1 1 d R U . C 6
O15 O 0.1109(14) 0.5980(16) 0.3923(12) 0.156(7) Uani 0.5 1 d . U P D 6
H15A H 0.132791 0.549914 0.428279 0.234 Uiso 0.5 1 d R U P D 6
H15B H 0.137275 0.603440 0.343985 0.234 Uiso 0.5 1 d R U P D 6
O15A O 0.0398(13) 0.5565(15) 0.3780(11) 0.141(6) Uani 0.5 1 d . U P E 6
H15C H 0.056273 0.537688 0.326719 0.170 Uiso 0.5 1 d R U P E 6
H15D H 0.013209 0.620046 0.381513 0.170 Uiso 0.5 1 d R U P E 6
O17 O 0.7392(18) 0.407(2) 0.500000 0.164(10) Uani 0.5 2 d S TU P F 6
H17A H 0.694732 0.369815 0.500000 0.197 Uiso 0.5 2 d R U P F 6
H17B H 0.785292 0.372953 0.500000 0.197 Uiso 0.5 2 d R U P F 6
O18 O 0.0609(19) 0.786(3) 0.500000 0.206(14) Uani 0.5 2 d S T P . .
H18A H 0.077689 0.751848 0.453526 0.248 Uiso 0.25 1 d R U P . .
H18B H 0.066091 0.858437 0.500000 0.248 Uiso 0.5 2 d R U P . .
O10 O 0.4863(8) 0.1531(13) 0.5905(9) 0.096(4) Uani 0.5 1 d . U P . .

loop_
_atom_site_aniso_label
_atom_site_aniso_U_11
_atom_site_aniso_U_22
_atom_site_aniso_U_33
_atom_site_aniso_U_23
_atom_site_aniso_U_13
_atom_site_aniso_U_12
O2 0.090(4) 0.055(3) 0.108(4) 0.002(3) 0.007(3) 0.011(3)
O3 0.086(4) 0.062(3) 0.110(4) 0.009(3) -0.013(3) 0.000(3)
O1 0.111(5) 0.064(4) 0.090(4) 0.011(3) -0.004(3) 0.011(4)
N6 0.058(4) 0.054(4) 0.083(4) -0.001(3) -0.003(3) -0.001(3)
N5 0.067(4) 0.047(3) 0.080(4) 0.011(3) -0.008(3) -0.005(3)
N2 0.077(4) 0.057(4) 0.065(4) 0.007(3) 0.000(3) 0.003(3)
N3 0.065(4) 0.061(4) 0.078(4) 0.000(3) 0.000(3) 0.001(3)
N4 0.067(4) 0.051(3) 0.078(4) 0.008(3) 0.006(3) -0.008(3)
N1 0.087(5) 0.052(4) 0.074(4) 0.003(3) -0.003(4) -0.009(4)
C8 0.074(5) 0.041(4) 0.080(5) 0.001(4) -0.009(4) 0.002(4)
C4 0.060(5) 0.067(5) 0.068(5) 0.009(4) -0.008(4) -0.004(4)
C6 0.053(5) 0.060(5) 0.088(6) 0.011(4) -0.003(4) 0.004(4)
C3 0.074(5) 0.050(4) 0.078(5) -0.004(4) -0.013(4) -0.001(4)
C9 0.071(5) 0.056(4) 0.071(4) -0.003(4) 0.003(4) -0.010(4)
C10 0.069(5) 0.065(5) 0.078(5) -0.015(4) 0.009(4) 0.008(4)
C7 0.076(5) 0.046(4) 0.080(5) 0.002(4) -0.002(4) -0.009(4)
C5 0.060(5) 0.060(5) 0.083(5) -0.003(4) -0.004(4) -0.014(4)
C2 0.065(7) 0.091(9) 0.078(7) 0.000 0.000 0.007(7)
C1 0.124(11) 0.053(6) 0.059(6) 0.000 0.000 -0.034(7)
Cr1 0.055(2) 0.060(2) 0.071(2) 0.000 0.000 -0.0060(18)
Cr2 0.077(3) 0.113(3) 0.063(2) 0.000 0.000 -0.029(2)
O6 0.075(8) 0.066(7) 0.077(7) 0.000 0.000 -0.010(6)
O8 0.053(8) 0.053(8) 0.052(7) 0.002(5) 0.003(5) -0.003(5)
O5 0.097(9) 0.088(9) 0.109(9) 0.000 0.000 -0.007(8)
O9 0.057(8) 0.061(8) 0.061(8) 0.000(5) -0.002(5) -0.002(5)
O7 0.090(9) 0.090(9) 0.091(9) -0.002(5) 0.002(5) 0.004(5)
O14 0.154(8) 0.216(10) 0.168(8) 0.000 0.000 0.002(8)
O15 0.173(10) 0.156(10) 0.137(10) 0.023(8) -0.012(8) 0.011(9)
O15A 0.167(10) 0.130(9) 0.127(9) 0.030(7) 0.040(8) 0.041(8)
O17 0.157(12) 0.162(13) 0.172(12) 0.000 0.000 -0.001(9)
O18 0.17(3) 0.16(3) 0.29(4) 0.000 0.000 -0.02(2)
O10 0.095(6) 0.097(6) 0.095(5) -0.002(4) -0.003(4) -0.004(5)

loop_
_atom_type_symbol
_atom_type_description
_atom_type_scat_dispersion_real
_atom_type_scat_dispersion_imag
_atom_type_scat_source
C C 0.0137 0.0067 'International Tables Vol C Tables 4.2.6.8 and 6.1.1.4'
H H 0.0000 0.0000 'International Tables Vol C Tables 4.2.6.8 and 6.1.1.4'
Cr Cr 0.1560 1.9394 'International Tables Vol C Tables 4.2.6.8 and 6.1.1.4'
N N 0.0241 0.0134 'International Tables Vol C Tables 4.2.6.8 and 6.1.1.4'
O O 0.0389 0.0241 'International Tables Vol C Tables 4.2.6.8 and 6.1.1.4'

loop_
_geom_angle_atom_site_label_1
_geom_angle_atom_site_label_2
_geom_angle_atom_site_label_3
_geom_angle
_geom_angle_site_symmetry_1
_geom_angle_site_symmetry_3
_geom_angle_publ_flag
C8 N6 C9 113.3(6) . . ?
C8 N6 C10 122.3(7) . . ?
C9 N6 C10 124.3(6) . . ?
C8 N5 C7 122.9(6) . . ?
C3 N2 C7 123.2(7) . . ?
C3 N2 C4 112.4(6) . . ?
C7 N2 C4 123.8(6) . . ?
C6 N3 C5 112.7(6) . . ?
C6 N3 C2 121.2(8) . . ?
C5 N3 C2 123.4(8) . . ?
C6 N4 C4 111.9(6) . . ?
C10 N4 C4 125.1(7) 2_775 . ?
C3 N1 C1 122.6(8) . . ?
C3 N1 C5 111.8(6) . . ?
C1 N1 C5 125.2(8) . . ?
O3 C8 N6 125.4(8) . . ?
O3 C8 N5 125.6(8) . . ?
N6 C8 N5 109.0(6) . . ?
N4 C4 N2 115.0(6) . . ?
N4 C4 C5 103.9(6) . . ?
N2 C4 C5 102.7(6) . . ?
N4 C4 H4 111.5 . . ?
N2 C4 H4 111.5 . . ?
C5 C4 H4 111.5 . . ?
O2 C6 N4 125.7(7) . . ?
O2 C6 N3 125.8(8) . . ?
N4 C6 N3 108.5(7) . . ?
O1 C3 N2 126.5(8) . . ?
O1 C3 N1 124.1(8) . . ?
N2 C3 N1 109.2(7) . . ?
N6 C9 H9 112.5 . . ?
N5 C9 H9 112.5 2_775 . ?
C9 C9 H9 112.5 2_775 . ?
N4 C10 N6 114.8(6) 2_775 . ?
N4 C10 H10A 108.6 2_775 . ?
N6 C10 H10A 108.6 . . ?
N4 C10 H10B 108.6 2_775 . ?
N6 C10 H10B 108.6 . . ?
H10A C10 H10B 107.5 . . ?
N5 C7 N2 113.8(6) . . ?
N5 C7 H7A 108.8 . . ?
N2 C7 H7A 108.8 . . ?
N5 C7 H7B 108.8 . . ?
N2 C7 H7B 108.8 . . ?
H7A C7 H7B 107.7 . . ?
N1 C5 N3 115.4(6) . . ?
N1 C5 C4 103.8(6) . . ?
N3 C5 C4 102.6(6) . . ?
N1 C5 H5 111.5 . . ?
N3 C5 H5 111.5 . . ?
C4 C5 H5 111.5 . . ?
N3 C2 N3 112.8(9) 6_556 . ?
N3 C2 H2A 109.0 6_556 . ?
N3 C2 H2A 109.0 . . ?
N3 C2 H2B 109.0 6_556 . ?
N3 C2 H2B 109.0 . . ?
H2A C2 H2B 107.8 . . ?
N1 C1 H1A 108.8 . . ?
N1 C1 H1A 108.8 6_556 . ?
N1 C1 H1B 108.8 . . ?
N1 C1 H1B 108.8 6_556 . ?
H1A C1 H1B 107.7 . . ?
O5 Cr1 O6 107.1(9) . . ?
O5 Cr1 O10 110.1(6) . 6_556 ?
O6 Cr1 O10 110.8(5) . 6_556 ?
O5 Cr1 O10 110.1(6) . . ?
O6 Cr1 O10 110.8(5) . . ?
O10 Cr1 O10 108.0(10) 6_556 . ?
O5 Cr1 O7 128.5(8) . . ?
O6 Cr1 O7 107.8(8) . . ?
O10 Cr1 O7 20.5(8) 6_556 . ?
O10 Cr1 O7 91.2(9) . . ?
O10 Cr1 O7 91.2(9) 6_556 6_556 ?
O10 Cr1 O7 20.5(8) . 6_556 ?
O7 Cr2 O9 115.5(14) . . ?
O7 Cr2 O9 104.6(14) 2_655 . ?
O9 Cr2 O9 124.6(19) 2_655 . ?
O7 Cr2 O8 120.1(14) . . ?
O7 Cr2 O8 120.5(14) 2_655 . ?
O9 Cr2 O8 16.9(12) 2_655 . ?
O9 Cr2 O8 108.6(13) . . ?
O7 Cr2 O10 20.0(12) . 6_556 ?
O7 Cr2 O10 103.8(12) 2_655 6_556 ?
O9 Cr2 O10 102.7(10) 2_655 6_556 ?
O9 Cr2 O10 102.9(10) . 6_556 ?
O8 Cr2 O10 114.6(9) . 6_556 ?
O8 Cr2 O10 103.7(9) 2_655 6_556 ?
O10 Cr2 O10 123.1(8) 6_556 5_656 ?
O9 O8 Cr2 71(5) 2_655 . ?
O8 O9 Cr2 92(5) 2_655 . ?
O10 O7 Cr2 125(3) 6_556 . ?
O10 O7 Cr1 45(2) 6_556 . ?
Cr2 O7 Cr1 169.0(18) . . ?
H14A O14 H14B 112.9 . . ?
H14A O14 H14C 111.5 . . ?
H14B O14 H14C 113.8 . . ?
H15A O15 H15B 113.9 . . ?
H15A O15 H15C 111.1 . . ?
H15B O15 H15C 74.9 . . ?
H15C O15A H15D 115.5 . . ?
H17A O17 H17B 120.2 . . ?
H18A O18 H18B 115.3 . . ?
H18A O18 H18A 112.4 . 6_556 ?
H18B O18 H18A 115.3 . 6_556 ?
O7 O10 Cr1 115(3) 6_556 . ?

loop_
_geom_bond_atom_site_label_1
_geom_bond_atom_site_label_2
_geom_bond_distance
_geom_bond_site_symmetry_2
_geom_bond_publ_flag
O2 C6 1.234(9) . ?
O3 C8 1.217(8) . ?
O1 C3 1.220(9) . ?
N6 C8 1.365(9) . ?
N6 C9 1.451(9) . ?
N6 C10 1.450(9) . ?
N5 C8 1.367(10) . ?
N5 C7 1.427(9) . ?
N5 C9 1.487(9) 2_775 ?
N2 C3 1.356(9) . ?
N2 C7 1.433(9) . ?
N2 C4 1.458(9) . ?
N3 C6 1.371(9) . ?
N3 C5 1.449(9) . ?
N3 C2 1.448(9) . ?
N4 C6 1.369(10) . ?
N4 C10 1.418(9) 2_775 ?
N4 C4 1.449(9) . ?
N1 C3 1.375(10) . ?
N1 C1 1.435(8) . ?
N1 C5 1.443(9) . ?
C4 C5 1.558(10) . ?
C4 H4 0.9800 . ?
C9 C9 1.569(15) 2_775 ?
C9 H9 0.9800 . ?
C10 H10A 0.9700 . ?
C10 H10B 0.9700 . ?
C7 H7A 0.9700 . ?
C7 H7B 0.9700 . ?
C5 H5 0.9800 . ?
C2 H2A 0.9700 . ?
C2 H2B 0.9700 . ?
C1 H1A 0.9700 . ?
C1 H1B 0.9700 . ?
Cr1 O5 1.474(19) . ?
Cr1 O6 1.592(15) . ?
Cr1 O10 1.710(14) 6_556 ?
Cr1 O10 1.710(14) . ?
Cr1 O7 2.21(3) . ?
Cr1 O7 2.21(3) 6_556 ?
Cr2 O7 1.43(3) . ?
Cr2 O7 1.43(3) 2_655 ?
Cr2 O9 1.58(3) 2_655 ?
Cr2 O9 1.58(3) . ?
Cr2 O8 1.67(2) . ?
Cr2 O8 1.67(2) 2_655 ?
Cr2 O10 2.038(15) 6_556 ?
Cr2 O10 2.038(15) 5_656 ?
O8 O9 0.49(3) 2_655 ?
O7 O10 0.85(3) 6_556 ?
O14 H14A 0.8751 . ?
O14 H14B 0.8496 . ?
O14 H14C 0.8683 . ?
O14 H14C 0.8684 6_556 ?
O15 H15A 0.8583 . ?
O15 H15B 0.8514 . ?
O15A H15C 0.8557 . ?
O15A H15D 0.8524 . ?
O17 H17A 0.8291 . ?
O17 H17B 0.8327 . ?
O18 H18A 0.8558 . ?
O18 H18B 0.8482 . ?
O18 H18A 0.8557 6_556 ?
